data_7008173
loop_
_publ_author_name
'Panda, Manashi'
'Das, Srijit'
'Mostafa, Golam'
'Castineiras, Alfonso'
'Goswami, Sreebrata'

_publ_section_title
;
 Platinum complexes of diazo ligands. Studies of regioselective
 aromatic ring amination, oxidative halogen addition and reductive
 halogen elimination reactions.
;
_journal_issue 7
_journal_name_full 'Dalton transactions (Cambridge, England : 2003)'
_journal_page_first 1249
_journal_page_last 1255
_journal_paper_doi 10.1039/b418470j
_journal_year 2005
_chemical_formula_moiety '[PtCl(L2b)]'
_chemical_formula_sum 'C18 H15 Cl N4 Pt'
_chemical_formula_weight 517.88
_chemical_name_systematic
;
?
;
_space_group_IT_number 14
_symmetry_cell_setting monoclinic
_symmetry_Int_Tables_number 14
_symmetry_space_group_name_Hall '-P 2yn'
_symmetry_space_group_name_H-M 'P 1 21/n 1'
_atom_sites_solution_hydrogens geom
_atom_sites_solution_primary direct
_atom_sites_solution_secondary difmap
_audit_creation_method SHELXL-97
_cell_angle_alpha 90.00
_cell_angle_beta 91.1020(10)
_cell_angle_gamma 90.00
_cell_formula_units_Z 4
_cell_length_a 6.7696(3)
_cell_length_b 16.4559(8)
_cell_length_c 14.7526(7)
_cell_measurement_temperature 173(2)
_cell_volume 1643.13(13)
_computing_cell_refinement 'SMART Software (Bruker, 1997)'
_computing_data_collection 'SMART Software (Bruker, 1997)'
_computing_data_reduction 'SAINT Software (Bruker, 1997)'
_computing_molecular_graphics 'PLATON (Spek, 2003)'
_computing_publication_material 'SHELXL-97 (Sheldrick, 1997)'
_computing_structure_refinement 'SHELXL-97 (Sheldrick, 1997)'
_computing_structure_solution 'SHELXS-97 (Sheldrick, 1990)'
_diffrn_ambient_temperature 173(2)
_diffrn_measured_fraction_theta_full 0.973
_diffrn_measured_fraction_theta_max 0.973
_diffrn_measurement_device_type 'Bruker, SMART CCD-1000'
_diffrn_measurement_method 'phi and omega scans'
_diffrn_radiation_monochromator graphite
_diffrn_radiation_source 'fine-focus sealed tube'
_diffrn_radiation_type MoK\a
_diffrn_radiation_wavelength 0.71073
_diffrn_reflns_av_R_equivalents 0.0329
_diffrn_reflns_av_sigmaI/netI 0.0546
_diffrn_reflns_limit_h_max 8
_diffrn_reflns_limit_h_min -8
_diffrn_reflns_limit_k_max 21
_diffrn_reflns_limit_k_min -19
_diffrn_reflns_limit_l_max 19
_diffrn_reflns_limit_l_min -10
_diffrn_reflns_number 10140
_diffrn_reflns_theta_full 28.00
_diffrn_reflns_theta_max 28.00
_diffrn_reflns_theta_min 1.85
_diffrn_standards_decay_% 0
_exptl_absorpt_coefficient_mu 8.708
_exptl_absorpt_correction_T_max 0.5426
_exptl_absorpt_correction_T_min 0.1323
_exptl_absorpt_correction_type SADABS
_exptl_crystal_colour prism
_exptl_crystal_density_diffrn 2.093
_exptl_crystal_density_method 'not measured'
_exptl_crystal_description brown
_exptl_crystal_F_000 984
_exptl_crystal_size_max 0.39
_exptl_crystal_size_mid 0.09
_exptl_crystal_size_min 0.08
_refine_diff_density_max 1.006
_refine_diff_density_min -0.761
_refine_diff_density_rms 0.122
_refine_ls_extinction_method none
_refine_ls_goodness_of_fit_ref 0.869
_refine_ls_hydrogen_treatment constr
_refine_ls_matrix_type full
_refine_ls_number_parameters 217
_refine_ls_number_reflns 3858
_refine_ls_number_restraints 0
_refine_ls_restrained_S_all 0.869
_refine_ls_R_factor_all 0.0410
_refine_ls_R_factor_gt 0.0239
_refine_ls_shift/su_max 0.001
_refine_ls_shift/su_mean 0.000
_refine_ls_structure_factor_coef Fsqd
_refine_ls_weighting_details 'calc w=1/[\s^2^(Fo^2^)+(0.0068P)^2^+0.0000P] where P=(Fo^2^+2Fc^2^)/3'
_refine_ls_weighting_scheme calc
_refine_ls_wR_factor_gt 0.0355
_refine_ls_wR_factor_ref 0.0376
_reflns_number_gt 3008
_reflns_number_total 3858
_reflns_threshold_expression >2sigma(I)
_cod_data_source_file b418470j.txt
_cod_data_source_block compound_2b
_cod_original_sg_symbol_H-M P2(1)/n
_cod_database_code 7008173

loop_
_symmetry_equiv_pos_as_xyz
'x, y, z'
'-x+1/2, y+1/2, -z+1/2'
'-x, -y, -z'
'x-1/2, -y-1/2, z-1/2'

loop_
_atom_site_label
_atom_site_type_symbol
_atom_site_fract_x
_atom_site_fract_y
_atom_site_fract_z
_atom_site_U_iso_or_equiv
_atom_site_adp_type
_atom_site_occupancy
_atom_site_symmetry_multiplicity
_atom_site_calc_flag
_atom_site_refinement_flags
_atom_site_disorder_assembly
_atom_site_disorder_group
Pt1 Pt 0.68328(2) 0.380436(8) 0.451581(11) 0.02135(5) Uani 1 1 d . . .
Cl1 Cl 0.63414(16) 0.26284(6) 0.36879(8) 0.0386(3) Uani 1 1 d . . .
N11 N 0.6575(4) 0.33175(18) 0.5763(2) 0.0219(7) Uani 1 1 d . . .
N12 N 0.7361(4) 0.46835(18) 0.6147(2) 0.0247(8) Uani 1 1 d . . .
N13 N 0.7348(4) 0.47429(18) 0.5266(2) 0.0213(7) Uani 1 1 d . . .
N14 N 0.7261(4) 0.46228(17) 0.3508(2) 0.0229(7) Uani 1 1 d . . .
C11 C 0.6125(5) 0.2556(2) 0.6021(3) 0.0287(10) Uani 1 1 d . . .
H11 H 0.5866 0.2156 0.5569 0.034 Uiso 1 1 d R . .
C12 C 0.6030(6) 0.2341(2) 0.6925(3) 0.0348(11) Uani 1 1 d . . .
H12 H 0.5722 0.1798 0.7091 0.042 Uiso 1 1 d R . .
C13 C 0.6382(6) 0.2914(2) 0.7578(3) 0.0347(11) Uani 1 1 d . . .
H13 H 0.6324 0.2773 0.8202 0.042 Uiso 1 1 d R . .
C14 C 0.6827(5) 0.3707(2) 0.7321(3) 0.0283(9) Uani 1 1 d . . .
H14 H 0.7069 0.4114 0.7767 0.034 Uiso 1 1 d R . .
C15 C 0.6910(5) 0.3893(2) 0.6420(3) 0.0245(9) Uani 1 1 d . . .
C16 C 0.7758(5) 0.5447(2) 0.4819(3) 0.0212(9) Uani 1 1 d . . .
C17 C 0.8198(5) 0.6192(2) 0.5253(3) 0.0263(9) Uani 1 1 d . . .
H17 H 0.8255 0.6228 0.5896 0.032 Uiso 1 1 d R . .
C18 C 0.8539(5) 0.6860(2) 0.4731(3) 0.0291(10) Uani 1 1 d . . .
H18 H 0.8853 0.7365 0.5010 0.035 Uiso 1 1 d R . .
C19 C 0.8425(5) 0.6801(2) 0.3774(3) 0.0296(10) Uani 1 1 d . . .
H19 H 0.8645 0.7275 0.3421 0.036 Uiso 1 1 d R . .
C20 C 0.8009(5) 0.6086(2) 0.3343(3) 0.0268(9) Uani 1 1 d . . .
H20 H 0.7937 0.6070 0.2699 0.032 Uiso 1 1 d R . .
C21 C 0.7683(5) 0.5362(2) 0.3850(3) 0.0217(9) Uani 1 1 d . . .
C22 C 0.7175(6) 0.4483(2) 0.2571(3) 0.0266(10) Uani 1 1 d . . .
C23 C 0.8790(6) 0.4643(2) 0.2025(3) 0.0318(10) Uani 1 1 d . . .
H23 H 0.9980 0.4848 0.2289 0.038 Uiso 1 1 d R . .
C24 C 0.8666(7) 0.4506(2) 0.1097(3) 0.0392(12) Uani 1 1 d . . .
H24 H 0.9774 0.4629 0.0736 0.047 Uiso 1 1 d R . .
C25 C 0.6997(7) 0.4199(2) 0.0687(3) 0.0377(11) Uani 1 1 d . . .
C26 C 0.5411(7) 0.4018(2) 0.1240(3) 0.0387(11) Uani 1 1 d . . .
H26 H 0.4241 0.3798 0.0972 0.046 Uiso 1 1 d R . .
C27 C 0.5486(6) 0.4149(2) 0.2168(3) 0.0316(10) Uani 1 1 d . . .
H27 H 0.4388 0.4010 0.2529 0.038 Uiso 1 1 d R . .
C28 C 0.6848(8) 0.4064(3) -0.0334(3) 0.0560(14) Uani 1 1 d . . .
H28A H 0.6940 0.4588 -0.0647 0.084 Uiso 1 1 d R . .
H28B H 0.5580 0.3807 -0.0488 0.084 Uiso 1 1 d R . .
H28C H 0.7929 0.3710 -0.0523 0.084 Uiso 1 1 d R . .

loop_
_atom_site_aniso_label
_atom_site_aniso_U_11
_atom_site_aniso_U_22
_atom_site_aniso_U_33
_atom_site_aniso_U_23
_atom_site_aniso_U_13
_atom_site_aniso_U_12
Pt1 0.02355(7) 0.02101(8) 0.01949(8) -0.00210(8) 0.00085(6) 0.00053(7)
Cl1 0.0608(7) 0.0259(6) 0.0292(6) -0.0072(5) 0.0022(6) -0.0040(5)
N11 0.0220(16) 0.0218(18) 0.0218(19) 0.0004(15) -0.0009(15) 0.0013(13)
N12 0.0219(17) 0.0301(19) 0.022(2) -0.0019(16) -0.0010(16) -0.0009(14)
N13 0.0168(16) 0.0249(18) 0.0220(19) -0.0026(15) -0.0006(15) -0.0001(13)
N14 0.0293(18) 0.0209(18) 0.0184(19) -0.0023(15) 0.0003(16) -0.0009(14)
C11 0.031(2) 0.022(2) 0.033(3) -0.0003(19) -0.001(2) 0.0025(17)
C12 0.044(3) 0.025(2) 0.035(3) 0.007(2) -0.005(2) -0.0004(19)
C13 0.044(3) 0.038(3) 0.023(3) 0.006(2) 0.001(2) -0.002(2)
C14 0.032(2) 0.032(2) 0.021(2) -0.003(2) -0.0020(19) -0.0043(19)
C15 0.0189(18) 0.026(2) 0.028(2) -0.003(2) 0.0008(18) 0.0002(17)
C16 0.0157(18) 0.019(2) 0.029(2) 0.0015(18) -0.0003(18) 0.0028(15)
C17 0.0212(18) 0.028(2) 0.029(2) -0.008(2) -0.0001(18) 0.0023(19)
C18 0.024(2) 0.025(2) 0.039(3) -0.006(2) -0.002(2) -0.0008(17)
C19 0.026(2) 0.022(2) 0.042(3) 0.000(2) 0.007(2) 0.0018(17)
C20 0.024(2) 0.031(2) 0.026(2) -0.0020(19) 0.0012(18) 0.0014(17)
C21 0.0143(19) 0.024(2) 0.027(2) 0.0005(18) 0.0005(18) 0.0046(15)
C22 0.033(2) 0.021(2) 0.026(3) 0.0021(18) -0.001(2) 0.0066(17)
C23 0.039(2) 0.027(2) 0.030(3) 0.002(2) 0.007(2) -0.0013(19)
C24 0.059(3) 0.028(2) 0.031(3) 0.006(2) 0.018(3) 0.006(2)
C25 0.076(3) 0.014(2) 0.023(3) 0.0018(18) -0.003(3) 0.006(2)
C26 0.057(3) 0.024(2) 0.035(3) -0.002(2) -0.015(3) 0.000(2)
C27 0.042(3) 0.028(2) 0.025(3) -0.0034(19) -0.002(2) -0.0031(19)
C28 0.109(4) 0.039(3) 0.021(3) 0.006(2) 0.002(3) 0.001(3)

loop_
_atom_type_symbol
_atom_type_description
_atom_type_scat_dispersion_real
_atom_type_scat_dispersion_imag
_atom_type_scat_source
Pt Pt -1.7033 8.3905 'International Tables Vol C Tables 4.2.6.8 and 6.1.1.4'
Cl Cl 0.1484 0.1585 'International Tables Vol C Tables 4.2.6.8 and 6.1.1.4'
N N 0.0061 0.0033 'International Tables Vol C Tables 4.2.6.8 and 6.1.1.4'
C C 0.0033 0.0016 'International Tables Vol C Tables 4.2.6.8 and 6.1.1.4'
H H 0.0000 0.0000 'International Tables Vol C Tables 4.2.6.8 and 6.1.1.4'

loop_
_geom_angle_atom_site_label_1
_geom_angle_atom_site_label_2
_geom_angle_atom_site_label_3
_geom_angle
_geom_angle_site_symmetry_1
_geom_angle_site_symmetry_3
_geom_angle_publ_flag
N13 Pt1 N11 79.19(13) . . y
N13 Pt1 N14 82.06(13) . . y
N11 Pt1 N14 161.25(12) . . y
N13 Pt1 Cl1 176.08(9) . . y
N11 Pt1 Cl1 97.79(9) . . y
N14 Pt1 Cl1 100.95(9) . . y
C11 N11 C15 118.6(3) . . ?
C11 N11 Pt1 130.6(3) . . ?
C15 N11 Pt1 110.8(2) . . ?
N13 N12 C15 111.1(3) . . ?
N12 N13 C16 123.2(3) . . ?
N12 N13 Pt1 120.7(2) . . ?
C16 N13 Pt1 116.1(3) . . ?
C21 N14 C22 121.5(3) . . ?
C21 N14 Pt1 111.0(3) . . ?
C22 N14 Pt1 127.5(2) . . ?
N11 C11 C12 121.7(4) . . ?
N11 C11 H11 119.1 . . ?
C12 C11 H11 119.1 . . ?
C13 C12 C11 119.5(4) . . ?
C13 C12 H12 120.2 . . ?
C11 C12 H12 120.2 . . ?
C12 C13 C14 119.4(4) . . ?
C12 C13 H13 120.3 . . ?
C14 C13 H13 120.3 . . ?
C15 C14 C13 119.1(4) . . ?
C15 C14 H14 120.4 . . ?
C13 C14 H14 120.4 . . ?
C14 C15 N11 121.6(4) . . ?
C14 C15 N12 120.1(4) . . ?
N11 C15 N12 118.2(3) . . ?
N13 C16 C17 124.2(4) . . ?
N13 C16 C21 113.2(3) . . ?
C17 C16 C21 122.6(3) . . ?
C18 C17 C16 118.7(4) . . ?
C18 C17 H17 120.6 . . ?
C16 C17 H17 120.6 . . ?
C17 C18 C19 120.1(4) . . ?
C17 C18 H18 119.9 . . ?
C19 C18 H18 119.9 . . ?
C20 C19 C18 122.0(4) . . ?
C20 C19 H19 119.0 . . ?
C18 C19 H19 119.0 . . ?
C19 C20 C21 120.6(4) . . ?
C19 C20 H20 119.7 . . ?
C21 C20 H20 119.7 . . ?
N14 C21 C20 126.4(4) . . ?
N14 C21 C16 117.6(3) . . ?
C20 C21 C16 115.9(3) . . ?
C27 C22 C23 118.4(4) . . ?
C27 C22 N14 120.3(4) . . ?
C23 C22 N14 121.3(4) . . ?
C24 C23 C22 120.3(4) . . ?
C24 C23 H23 119.8 . . ?
C22 C23 H23 119.8 . . ?
C25 C24 C23 122.0(4) . . ?
C25 C24 H24 119.0 . . ?
C23 C24 H24 119.0 . . ?
C24 C25 C26 117.3(4) . . ?
C24 C25 C28 122.0(5) . . ?
C26 C25 C28 120.7(4) . . ?
C27 C26 C25 122.1(4) . . ?
C27 C26 H26 118.9 . . ?
C25 C26 H26 118.9 . . ?
C26 C27 C22 119.8(4) . . ?
C26 C27 H27 120.1 . . ?
C22 C27 H27 120.1 . . ?
C25 C28 H28A 109.5 . . ?
C25 C28 H28B 109.5 . . ?
H28A C28 H28B 109.5 . . ?
C25 C28 H28C 109.5 . . ?
H28A C28 H28C 109.5 . . ?
H28B C28 H28C 109.5 . . ?

loop_
_geom_bond_atom_site_label_1
_geom_bond_atom_site_label_2
_geom_bond_distance
_geom_bond_site_symmetry_2
_geom_bond_publ_flag
Pt1 N13 1.928(3) . y
Pt1 N11 2.018(3) . y
Pt1 N14 2.031(3) . y
Pt1 Cl1 2.3090(10) . y
N11 C11 1.346(4) . ?
N11 C15 1.370(4) . ?
N12 N13 1.303(4) . ?
N12 C15 1.398(4) . ?
N13 C16 1.363(4) . ?
N14 C21 1.345(4) . ?
N14 C22 1.402(5) . ?
C11 C12 1.383(6) . ?
C11 H11 0.9500 . ?
C12 C13 1.366(5) . ?
C12 H12 0.9500 . ?
C13 C14 1.394(5) . ?
C13 H13 0.9500 . ?
C14 C15 1.366(5) . ?
C14 H14 0.9500 . ?
C16 C17 1.413(5) . ?
C16 C21 1.438(5) . ?
C17 C18 1.364(5) . ?
C17 H17 0.9500 . ?
C18 C19 1.415(6) . ?
C18 H18 0.9500 . ?
C19 C20 1.365(5) . ?
C19 H19 0.9500 . ?
C20 C21 1.426(5) . ?
C20 H20 0.9500 . ?
C22 C27 1.391(5) . ?
C22 C23 1.396(5) . ?
C23 C24 1.388(6) . ?
C23 H23 0.9500 . ?
C24 C25 1.368(6) . ?
C24 H24 0.9500 . ?
C25 C26 1.394(6) . ?
C25 C28 1.523(6) . ?
C26 C27 1.387(6) . ?
C26 H26 0.9500 . ?
C27 H27 0.9500 . ?
C28 H28A 0.9800 . ?
C28 H28B 0.9800 . ?
C28 H28C 0.9800 . ?

loop_
_geom_torsion_atom_site_label_1
_geom_torsion_atom_site_label_2
_geom_torsion_atom_site_label_3
_geom_torsion_atom_site_label_4
_geom_torsion
_geom_torsion_site_symmetry_1
_geom_torsion_site_symmetry_2
_geom_torsion_site_symmetry_3
_geom_torsion_site_symmetry_4
_geom_torsion_publ_flag
N13 Pt1 N11 C11 178.6(3) . . . . ?
N14 Pt1 N11 C11 178.0(3) . . . . ?
Cl1 Pt1 N11 C11 -3.9(3) . . . . ?
N13 Pt1 N11 C15 -0.6(2) . . . . ?
N14 Pt1 N11 C15 -1.2(5) . . . . ?
Cl1 Pt1 N11 C15 176.9(2) . . . . ?
C15 N12 N13 C16 -179.3(3) . . . . ?
C15 N12 N13 Pt1 -1.8(4) . . . . ?
N11 Pt1 N13 N12 1.4(3) . . . . ?
N14 Pt1 N13 N12 -178.8(3) . . . . ?
Cl1 Pt1 N13 N12 -38.5(15) . . . . ?
N11 Pt1 N13 C16 179.1(3) . . . . ?
N14 Pt1 N13 C16 -1.1(2) . . . . ?
Cl1 Pt1 N13 C16 139.2(13) . . . . ?
N13 Pt1 N14 C21 0.6(2) . . . . ?
N11 Pt1 N14 C21 1.2(5) . . . . ?
Cl1 Pt1 N14 C21 -176.9(2) . . . . ?
N13 Pt1 N14 C22 180.0(3) . . . . ?
N11 Pt1 N14 C22 -179.4(3) . . . . ?
Cl1 Pt1 N14 C22 2.5(3) . . . . ?
C15 N11 C11 C12 -1.2(5) . . . . ?
Pt1 N11 C11 C12 179.7(3) . . . . ?
N11 C11 C12 C13 0.6(6) . . . . ?
C11 C12 C13 C14 0.1(6) . . . . ?
C12 C13 C14 C15 -0.3(6) . . . . ?
C13 C14 C15 N11 -0.2(6) . . . . ?
C13 C14 C15 N12 -179.8(3) . . . . ?
C11 N11 C15 C14 1.0(5) . . . . ?
Pt1 N11 C15 C14 -179.7(3) . . . . ?
C11 N11 C15 N12 -179.5(3) . . . . ?
Pt1 N11 C15 N12 -0.2(4) . . . . ?
N13 N12 C15 C14 -179.3(3) . . . . ?
N13 N12 C15 N11 1.2(4) . . . . ?
N12 N13 C16 C17 -1.5(5) . . . . ?
Pt1 N13 C16 C17 -179.1(3) . . . . ?
N12 N13 C16 C21 179.1(3) . . . . ?
Pt1 N13 C16 C21 1.4(4) . . . . ?
N13 C16 C17 C18 -178.5(3) . . . . ?
C21 C16 C17 C18 0.9(5) . . . . ?
C16 C17 C18 C19 0.8(5) . . . . ?
C17 C18 C19 C20 -1.1(6) . . . . ?
C18 C19 C20 C21 -0.4(6) . . . . ?
C22 N14 C21 C20 2.7(6) . . . . ?
Pt1 N14 C21 C20 -177.9(3) . . . . ?
C22 N14 C21 C16 -179.4(3) . . . . ?
Pt1 N14 C21 C16 0.0(4) . . . . ?
C19 C20 C21 N14 179.9(3) . . . . ?
C19 C20 C21 C16 2.0(5) . . . . ?
N13 C16 C21 N14 -0.9(5) . . . . ?
C17 C16 C21 N14 179.6(3) . . . . ?
N13 C16 C21 C20 177.2(3) . . . . ?
C17 C16 C21 C20 -2.2(5) . . . . ?
C21 N14 C22 C27 -124.8(4) . . . . ?
Pt1 N14 C22 C27 55.9(5) . . . . ?
C21 N14 C22 C23 57.6(5) . . . . ?
Pt1 N14 C22 C23 -121.7(3) . . . . ?
C27 C22 C23 C24 2.9(6) . . . . ?
N14 C22 C23 C24 -179.5(4) . . . . ?
C22 C23 C24 C25 -1.2(6) . . . . ?
C23 C24 C25 C26 -0.7(6) . . . . ?
C23 C24 C25 C28 178.8(4) . . . . ?
C24 C25 C26 C27 0.7(6) . . . . ?
C28 C25 C26 C27 -178.8(4) . . . . ?
C25 C26 C27 C22 1.1(6) . . . . ?
C23 C22 C27 C26 -2.8(6) . . . . ?
N14 C22 C27 C26 179.5(3) . . . . ?
